data_7048579
loop_
_publ_author_name
'Sun, Ziyue'
'Zhao, Yanxia'
'Prior, Timothy J.'
'Elsegood, Mark R. J.'
'Wang, Kuiyuan'
'Xing, Tian'
'Redshaw, Carl'

_publ_section_title
;
 Mono-oxo molybdenum(vi) and tungsten(vi) complexes bearing chelating
 aryloxides: synthesis, structure and ring opening polymerization of
 cyclic esters
;
_journal_name_full 'Dalton Transactions'
_journal_paper_doi 10.1039/C8DT04566F
_journal_year 2019
_chemical_formula_moiety 'C46 H55 Mo N O5'
_chemical_formula_sum 'C46 H55 Mo N O5'
_chemical_formula_weight 797.85
_space_group_crystal_system tetragonal
_space_group_IT_number 85
_space_group_name_Hall '-P 4a'
_space_group_name_H-M_alt 'P 4/n'
_symmetry_space_group_name_Hall '-P 4a'
_symmetry_space_group_name_H-M 'P 4/n :2'
_atom_sites_solution_hydrogens geom
_atom_sites_solution_primary iterative
_atom_sites_solution_secondary difmap
_audit_creation_method SHELXL-2014/7
_audit_update_record
;
2018-08-10 deposited with the CCDC.
2018-12-26 downloaded from the CCDC.
;
_cell_angle_alpha 90
_cell_angle_beta 90
_cell_angle_gamma 90
_cell_formula_units_Z 2
_cell_length_a 12.7438(4)
_cell_length_b 12.7438(4)
_cell_length_c 12.5551(8)
_cell_measurement_reflns_used 4156
_cell_measurement_temperature 100(2)
_cell_measurement_theta_max 29.8090
_cell_measurement_theta_min 2.2660
_cell_volume 2039.00(16)
_computing_cell_refinement
;
CrysAlisPro, Agilent Technologies,
Version 1.171.37.35 (release 13-08-2014 CrysAlis171 .NET)
(compiled Aug 13 2014,18:06:01)
;
_computing_data_collection
;
CrystalClear-SM Expert 3.1 b27 (Rigaku, 2013)
;
_computing_data_reduction
;
CrysAlisPro, Agilent Technologies,
Version 1.171.37.35 (release 13-08-2014 CrysAlis171 .NET)
(compiled Aug 13 2014,18:06:01)
;
_computing_molecular_graphics 'Bruker SHELXTL'
_computing_publication_material 'Bruker SHELXTL'
_computing_structure_refinement 'SHELXL-2014/7 (Sheldrick, 2014)'
_computing_structure_solution 'SHELXT, (sheldrick 2014)'
_diffrn_ambient_temperature 100(2)
_diffrn_detector 'CCD area detector'
_diffrn_detector_area_resol_mean 28.5714
_diffrn_detector_type 'Rigaku HG Saturn724+ (2x2 bin mode)'
_diffrn_measured_fraction_theta_full 0.997
_diffrn_measured_fraction_theta_max 0.949
_diffrn_measurement_device_type 'Rigaku AFC12 (Right)'
_diffrn_measurement_method 'profile data from \w-scans'
_diffrn_radiation_monochromator 'Confocal mirrors, VHF Varimax'
_diffrn_radiation_type MoK\a
_diffrn_radiation_wavelength 0.71073
_diffrn_reflns_av_R_equivalents 0.1957
_diffrn_reflns_av_unetI/netI 0.1264
_diffrn_reflns_Laue_measured_fraction_full 0.997
_diffrn_reflns_Laue_measured_fraction_max 0.949
_diffrn_reflns_limit_h_max 15
_diffrn_reflns_limit_h_min -17
_diffrn_reflns_limit_k_max 16
_diffrn_reflns_limit_k_min -17
_diffrn_reflns_limit_l_max 16
_diffrn_reflns_limit_l_min -16
_diffrn_reflns_number 14183
_diffrn_reflns_point_group_measured_fraction_full 0.997
_diffrn_reflns_point_group_measured_fraction_max 0.949
_diffrn_reflns_theta_full 25.242
_diffrn_reflns_theta_max 29.868
_diffrn_reflns_theta_min 2.782
_diffrn_source 'Rotating Anode'
_exptl_absorpt_coefficient_mu 0.367
_exptl_absorpt_correction_T_max 1.00000
_exptl_absorpt_correction_T_min 0.52997
_exptl_absorpt_correction_type multi-scan
_exptl_absorpt_process_details
;
CrysAlisPro, Agilent Technologies,
Version 1.171.37.35 (release 13-08-2014 CrysAlis171 .NET)
(compiled Aug 13 2014,18:06:01)
Empirical absorption correction using spherical harmonics,
 implemented in SCALE3 ABSPACK scaling algorithm.
Empirical absorption correction using spherical harmonics,
 implemented in SCALE3 ABSPACK scaling algorithm.
;
_exptl_crystal_colour brown
_exptl_crystal_density_diffrn 1.300
_exptl_crystal_density_method 'not measured'
_exptl_crystal_description plate
_exptl_crystal_F_000 840
_exptl_crystal_recrystallization_method 'Re-crystallisation from solvent: acetonitrile'
_exptl_crystal_size_max 0.050
_exptl_crystal_size_mid 0.040
_exptl_crystal_size_min 0.010
_refine_diff_density_max 0.855
_refine_diff_density_min -1.141
_refine_diff_density_rms 0.134
_refine_ls_extinction_method none
_refine_ls_goodness_of_fit_ref 1.039
_refine_ls_hydrogen_treatment constr
_refine_ls_matrix_type full
_refine_ls_number_parameters 135
_refine_ls_number_reflns 2729
_refine_ls_number_restraints 9
_refine_ls_restrained_S_all 1.037
_refine_ls_R_factor_all 0.1076
_refine_ls_R_factor_gt 0.0738
_refine_ls_shift/su_max 0.000
_refine_ls_shift/su_mean 0.000
_refine_ls_structure_factor_coef Fsqd
_refine_ls_weighting_details 'w=1/[\s^2^(Fo^2^)+(0.1005P)^2^] where P=(Fo^2^+2Fc^2^)/3'
_refine_ls_weighting_scheme calc
_refine_ls_wR_factor_gt 0.1761
_refine_ls_wR_factor_ref 0.1938
_reflns_Friedel_coverage 0.000
_reflns_number_gt 1987
_reflns_number_total 2729
_reflns_threshold_expression 'I > 2\s(I)'
_cod_data_source_file c8dt04566f2.cif
_cod_data_source_block 6
_cod_original_cell_volume 2039.00(18)
_cod_database_code 7048579
_shelx_shelxl_version_number 2014/7
_shelx_space_group_comment
; 
The symmetry employed for this shelxl refinement is uniquely defined 
by the following loop, which should always be used as a source of 
symmetry information in preference to the above space-group names. 
They are only intended as comments. 
;
_shelx_estimated_absorpt_t_min 0.982
_shelx_estimated_absorpt_t_max 0.996

loop_
_space_group_symop_operation_xyz
'x, y, z'
'-x+1/2, -y+1/2, z'
'-y+1/2, x, z'
'y, -x+1/2, z'
'-x, -y, -z'
'x-1/2, y-1/2, -z'
'y-1/2, -x, -z'
'-y, x-1/2, -z'

loop_
_atom_site_label
_atom_site_type_symbol
_atom_site_fract_x
_atom_site_fract_y
_atom_site_fract_z
_atom_site_U_iso_or_equiv
_atom_site_adp_type
_atom_site_occupancy
_atom_site_site_symmetry_order
_atom_site_calc_flag
_atom_site_refinement_flags_posn
_atom_site_refinement_flags_adp
_atom_site_refinement_flags_occupancy
_atom_site_disorder_assembly
_atom_site_disorder_group
Mo1 Mo 0.7500 0.7500 0.58211(6) 0.0189(2) Uani 1 4 d S T P . .
O2 O 0.7500 0.7500 0.7163(5) 0.0248(13) Uani 1 4 d S T P . .
O1 O 0.6825(2) 0.6178(2) 0.5561(2) 0.0152(6) Uani 1 1 d . . . . .
C1 C 0.6575(3) 0.5657(3) 0.4645(3) 0.0139(8) Uani 1 1 d . . . . .
C2 C 0.5587(3) 0.5828(3) 0.4186(3) 0.0136(8) Uani 1 1 d . . . . .
C3 C 0.5331(3) 0.5266(3) 0.3266(3) 0.0150(8) Uani 1 1 d . . . . .
H3 H 0.4663 0.5375 0.2950 0.018 Uiso 1 1 calc R U . . .
C4 C 0.6012(3) 0.4559(3) 0.2796(3) 0.0158(8) Uani 1 1 d . . . . .
C5 C 0.7000(3) 0.4439(3) 0.3284(3) 0.0169(8) Uani 1 1 d . . . . .
H5 H 0.7488 0.3966 0.2973 0.020 Uiso 1 1 calc R U . . .
C6 C 0.7294(3) 0.4973(3) 0.4189(3) 0.0148(8) Uani 1 1 d . . . . .
C7 C 0.5736(3) 0.3901(3) 0.1816(4) 0.0195(9) Uani 1 1 d . . . . .
C8 C 0.5742(3) 0.2732(3) 0.2133(4) 0.0255(10) Uani 1 1 d . . . . .
H8A H 0.5592 0.2301 0.1505 0.038 Uiso 1 1 calc R U . . .
H8B H 0.5205 0.2607 0.2676 0.038 Uiso 1 1 calc R U . . .
H8C H 0.6433 0.2546 0.2418 0.038 Uiso 1 1 calc R U . . .
C9 C 0.6561(4) 0.4074(4) 0.0941(4) 0.0256(10) Uani 1 1 d . . . . .
H9A H 0.6555 0.4812 0.0720 0.038 Uiso 1 1 calc R U . . .
H9B H 0.6399 0.3627 0.0327 0.038 Uiso 1 1 calc R U . . .
H9C H 0.7258 0.3893 0.1217 0.038 Uiso 1 1 calc R U . . .
C10 C 0.4657(4) 0.4166(4) 0.1370(4) 0.0291(11) Uani 1 1 d . . . . .
H10A H 0.4639 0.4906 0.1159 0.044 Uiso 1 1 calc R U . . .
H10B H 0.4123 0.4039 0.1917 0.044 Uiso 1 1 calc R U . . .
H10C H 0.4514 0.3724 0.0748 0.044 Uiso 1 1 calc R U . . .
C11 C 0.8381(3) 0.4830(3) 0.4654(3) 0.0150(8) Uani 1 1 d . . . . .
H11A H 0.8618 0.4102 0.4519 0.018 Uiso 1 1 calc R U . . .
H11B H 0.8348 0.4934 0.5434 0.018 Uiso 1 1 calc R U . . .
N1 N 0.7500 0.7500 0.3890(6) 0.0201(14) Uani 1 4 d S TU P A .
C12 C 0.7500 0.7500 0.2966(8) 0.032(2) Uani 1 4 d S TU P . .
C13 C 0.719(8) 0.754(17) 0.1845(13) 0.05(2) Uani 0.25 1 d . U P A -1
H13A H 0.6463 0.7791 0.1791 0.072 Uiso 0.25 1 calc R U P A -1
H13B H 0.7231 0.6829 0.1538 0.072 Uiso 0.25 1 calc R U P A -1
H13C H 0.7654 0.8009 0.1454 0.072 Uiso 0.25 1 calc R U P A -1

loop_
_atom_site_aniso_label
_atom_site_aniso_U_11
_atom_site_aniso_U_22
_atom_site_aniso_U_33
_atom_site_aniso_U_23
_atom_site_aniso_U_13
_atom_site_aniso_U_12
Mo1 0.0169(3) 0.0169(3) 0.0227(4) 0.000 0.000 0.000
O2 0.0222(18) 0.0222(18) 0.030(3) 0.000 0.000 0.000
O1 0.0129(13) 0.0130(14) 0.0197(15) -0.0001(11) -0.0005(11) -0.0021(10)
C1 0.0133(19) 0.0095(18) 0.019(2) 0.0030(15) 0.0029(15) -0.0028(14)
C2 0.0101(17) 0.0076(17) 0.023(2) 0.0014(15) 0.0041(15) -0.0008(13)
C3 0.0103(19) 0.0090(18) 0.026(2) 0.0022(15) 0.0012(15) -0.0015(13)
C4 0.0146(19) 0.0104(18) 0.022(2) 0.0034(15) 0.0010(15) -0.0025(14)
C5 0.0152(19) 0.0112(19) 0.024(2) 0.0033(15) 0.0042(16) 0.0022(15)
C6 0.016(2) 0.0086(16) 0.0201(19) 0.0051(15) 0.0009(15) -0.0030(14)
C7 0.016(2) 0.018(2) 0.024(2) -0.0051(16) 0.0002(16) 0.0020(16)
C8 0.023(2) 0.016(2) 0.038(3) -0.0072(18) -0.0003(19) -0.0036(16)
C9 0.027(2) 0.028(2) 0.023(2) -0.0058(18) 0.0003(18) -0.0035(18)
C10 0.023(2) 0.031(3) 0.033(3) -0.008(2) -0.008(2) 0.0081(18)
C11 0.0108(18) 0.0101(18) 0.024(2) 0.0000(15) 0.0017(16) 0.0002(14)
N1 0.0130(18) 0.0130(18) 0.034(3) 0.000 0.000 0.000
C12 0.029(3) 0.029(3) 0.039(4) 0.000 0.000 0.000
C13 0.05(4) 0.06(4) 0.039(6) -0.004(13) -0.003(10) 0.02(5)

loop_
_atom_type_symbol
_atom_type_description
_atom_type_scat_dispersion_real
_atom_type_scat_dispersion_imag
_atom_type_scat_source
C C 0.0033 0.0016 'International Tables Vol C Tables 4.2.6.8 and 6.1.1.4'
H H 0.0000 0.0000 'International Tables Vol C Tables 4.2.6.8 and 6.1.1.4'
N N 0.0061 0.0033 'International Tables Vol C Tables 4.2.6.8 and 6.1.1.4'
O O 0.0106 0.0060 'International Tables Vol C Tables 4.2.6.8 and 6.1.1.4'
Mo Mo -1.6832 0.6857 'International Tables Vol C Tables 4.2.6.8 and 6.1.1.4'

loop_
_geom_angle_atom_site_label_1
_geom_angle_atom_site_label_2
_geom_angle_atom_site_label_3
_geom_angle
_geom_angle_site_symmetry_1
_geom_angle_site_symmetry_3
O1 Mo1 O1 88.35(3) 2_665 4_565
O2 Mo1 O1 99.78(9) . .
O1 Mo1 O1 160.44(17) 2_665 .
O2 Mo1 N1 180.0 . .
O1 Mo1 N1 80.22(9) . .
C1 O1 Mo1 132.4(2) . .
O1 C1 C6 119.9(3) . .
O1 C1 C2 118.7(3) . .
C6 C1 C2 121.4(4) . .
C3 C2 C1 118.0(4) . .
C3 C2 C11 120.9(3) . 4_565
C1 C2 C11 121.1(3) . 4_565
C4 C3 C2 122.7(4) . .
C4 C3 H3 118.7 . .
C2 C3 H3 118.7 . .
C3 C4 C5 116.5(4) . .
C3 C4 C7 123.7(4) . .
C5 C4 C7 119.7(4) . .
C6 C5 C4 123.2(4) . .
C6 C5 H5 118.4 . .
C4 C5 H5 118.4 . .
C5 C6 C1 118.1(4) . .
C5 C6 C11 120.4(4) . .
C1 C6 C11 121.4(4) . .
C10 C7 C4 112.5(3) . .
C10 C7 C9 108.9(4) . .
C4 C7 C9 109.8(4) . .
C10 C7 C8 108.3(4) . .
C4 C7 C8 108.7(4) . .
C9 C7 C8 108.6(4) . .
C7 C8 H8A 109.5 . .
C7 C8 H8B 109.5 . .
H8A C8 H8B 109.5 . .
C7 C8 H8C 109.5 . .
H8A C8 H8C 109.5 . .
H8B C8 H8C 109.5 . .
C7 C9 H9A 109.5 . .
C7 C9 H9B 109.5 . .
H9A C9 H9B 109.5 . .
C7 C9 H9C 109.5 . .
H9A C9 H9C 109.5 . .
H9B C9 H9C 109.5 . .
C7 C10 H10A 109.5 . .
C7 C10 H10B 109.5 . .
H10A C10 H10B 109.5 . .
C7 C10 H10C 109.5 . .
H10A C10 H10C 109.5 . .
H10B C10 H10C 109.5 . .
C6 C11 C2 112.5(3) . 3_655
C6 C11 H11A 109.1 . .
C2 C11 H11A 109.1 3_655 .
C6 C11 H11B 109.1 . .
C2 C11 H11B 109.1 3_655 .
H11A C11 H11B 107.8 . .
C12 N1 Mo1 180.0 . .
N1 C12 C13 164(3) . .
C12 C13 H13A 109.5 . .
C12 C13 H13B 109.5 . .
H13A C13 H13B 109.5 . .
C12 C13 H13C 109.5 . .
H13A C13 H13C 109.5 . .
H13B C13 H13C 109.5 . .

loop_
_geom_bond_atom_site_label_1
_geom_bond_atom_site_label_2
_geom_bond_distance
_geom_bond_site_symmetry_2
Mo1 O2 1.685(6) .
Mo1 O1 1.920(3) .
Mo1 N1 2.424(8) .
O1 C1 1.367(5) .
C1 C6 1.387(5) .
C1 C2 1.401(5) .
C2 C3 1.397(5) .
C2 C11 1.515(5) 4_565
C3 C4 1.383(5) .
C3 H3 0.9500 .
C4 C5 1.409(6) .
C4 C7 1.530(6) .
C5 C6 1.377(6) .
C5 H5 0.9500 .
C6 C11 1.514(5) .
C7 C10 1.522(6) .
C7 C9 1.537(6) .
C7 C8 1.542(6) .
C8 H8A 0.9800 .
C8 H8B 0.9800 .
C8 H8C 0.9800 .
C9 H9A 0.9800 .
C9 H9B 0.9800 .
C9 H9C 0.9800 .
C10 H10A 0.9800 .
C10 H10B 0.9800 .
C10 H10C 0.9800 .
C11 H11A 0.9900 .
C11 H11B 0.9900 .
N1 C12 1.161(12) .
C12 C13 1.46(3) .
C13 H13A 0.9800 .
C13 H13B 0.9800 .
C13 H13C 0.9800 .

loop_
_geom_torsion_atom_site_label_1
_geom_torsion_atom_site_label_2
_geom_torsion_atom_site_label_3
_geom_torsion_atom_site_label_4
_geom_torsion
_geom_torsion_site_symmetry_1
_geom_torsion_site_symmetry_4
Mo1 O1 C1 C6 89.1(4) . .
Mo1 O1 C1 C2 -91.1(4) . .
O1 C1 C2 C3 -178.2(3) . .
C6 C1 C2 C3 1.7(6) . .
O1 C1 C2 C11 3.5(5) . 4_565
C6 C1 C2 C11 -176.6(3) . 4_565
C1 C2 C3 C4 -0.2(6) . .
C11 C2 C3 C4 178.1(3) 4_565 .
C2 C3 C4 C5 -1.0(6) . .
C2 C3 C4 C7 177.4(4) . .
C3 C4 C5 C6 0.9(6) . .
C7 C4 C5 C6 -177.6(4) . .
C4 C5 C6 C1 0.5(6) . .
C4 C5 C6 C11 -178.2(4) . .
O1 C1 C6 C5 178.0(3) . .
C2 C1 C6 C5 -1.8(6) . .
O1 C1 C6 C11 -3.3(5) . .
C2 C1 C6 C11 176.9(3) . .
C3 C4 C7 C10 3.9(6) . .
C5 C4 C7 C10 -177.7(4) . .
C3 C4 C7 C9 125.4(4) . .
C5 C4 C7 C9 -56.3(5) . .
C3 C4 C7 C8 -116.0(4) . .
C5 C4 C7 C8 62.4(5) . .
C5 C6 C11 C2 88.7(4) . 3_655
C1 C6 C11 C2 -90.0(4) . 3_655
